data_4518452
loop_
_publ_author_name
'Lu, Huangjie'
'Zheng, Zhaofa'
'Li, Zi-Jian'
'Bao, Hongliang'
'Guo, Xiaojing'
'Guo, Xiaofeng'
'Lin, Jian'
'Qian, Yuan'
'Wang, Jian-Qiang'

_publ_section_title
;
 Achieving UV and X-ray Dual Photochromism in a Metal-Organic Hybrid via
 Structural Modulation.
;
_journal_issue 2
_journal_name_full 'ACS applied materials &amp; interfaces'
_journal_page_first 2745
_journal_page_last 2752
_journal_paper_doi 10.1021/acsami.0c20036
_journal_volume 13
_journal_year 2021
_chemical_formula_moiety 'C18 N3 O6 Tm'
_chemical_formula_sum 'C18 N3 O6 Tm'
_chemical_formula_weight 523.14
_chemical_melting_point ?
_chemical_name_common 'Thulium 2,2':6',2''-terpyridine-4'-carboxyli'
_space_group_crystal_system monoclinic
_space_group_IT_number 15
_space_group_name_Hall '-C 2yc'
_space_group_name_H-M_alt 'C 1 2/c 1'
_audit_creation_method SHELXL-2014
_cell_angle_alpha 90
_cell_angle_beta 125.1750(10)
_cell_angle_gamma 90
_cell_formula_units_Z 4
_cell_length_a 17.9101(7)
_cell_length_b 9.4336(3)
_cell_length_c 11.8747(4)
_cell_measurement_reflns_used 9550
_cell_measurement_temperature 293(2)
_cell_measurement_theta_max 55.056
_cell_measurement_theta_min 5.136
_cell_volume 1639.95(10)
_computing_cell_refinement 'Bruker SAINT'
_computing_data_collection 'Bruker APEX2'
_computing_data_reduction 'Bruker SAINT'
_computing_molecular_graphics 'Bruker SHELXTL'
_computing_publication_material 'Bruker SHELXTL'
_computing_structure_refinement 'SHELXL-2014 (Sheldrick, 2014)'
_computing_structure_solution 'SHELXS-97 (Sheldrick 2008)'
_diffrn_ambient_temperature 293(2)
_diffrn_measured_fraction_theta_full 0.995
_diffrn_measured_fraction_theta_max 0.994
_diffrn_measurement_device_type 'Bruker APEX-II CCD'
_diffrn_measurement_method '0.5 wide w/ exposures'
_diffrn_radiation_type MoK\a
_diffrn_radiation_wavelength 0.71073
_diffrn_reflns_av_R_equivalents 0.0270
_diffrn_reflns_av_unetI/netI 0.0176
_diffrn_reflns_Laue_measured_fraction_full 0.995
_diffrn_reflns_Laue_measured_fraction_max 0.994
_diffrn_reflns_limit_h_max 23
_diffrn_reflns_limit_h_min -22
_diffrn_reflns_limit_k_max 12
_diffrn_reflns_limit_k_min -12
_diffrn_reflns_limit_l_max 13
_diffrn_reflns_limit_l_min -15
_diffrn_reflns_number 11425
_diffrn_reflns_point_group_measured_fraction_full 0.995
_diffrn_reflns_point_group_measured_fraction_max 0.994
_diffrn_reflns_theta_full 25.242
_diffrn_reflns_theta_max 27.528
_diffrn_reflns_theta_min 2.568
_exptl_absorpt_coefficient_mu 5.454
_exptl_absorpt_correction_T_max 0.580
_exptl_absorpt_correction_T_min 0.416
_exptl_absorpt_correction_type multi-scan
_exptl_absorpt_process_details SHELTXPREP
_exptl_crystal_colour colorless
_exptl_crystal_density_diffrn 2.119
_exptl_crystal_description block
_exptl_crystal_F_000 984
_exptl_crystal_size_max 0.18
_exptl_crystal_size_mid 0.14
_exptl_crystal_size_min 0.10
_refine_diff_density_max 0.842
_refine_diff_density_min -0.748
_refine_diff_density_rms 0.115
_refine_ls_extinction_method none
_refine_ls_goodness_of_fit_ref 1.063
_refine_ls_hydrogen_treatment undef
_refine_ls_matrix_type full
_refine_ls_number_parameters 129
_refine_ls_number_reflns 1880
_refine_ls_number_restraints 0
_refine_ls_restrained_S_all 1.063
_refine_ls_R_factor_all 0.0187
_refine_ls_R_factor_gt 0.0183
_refine_ls_shift/su_max 0.000
_refine_ls_shift/su_mean 0.000
_refine_ls_structure_factor_coef Fsqd
_refine_ls_weighting_details 'w=1/[\s^2^(Fo^2^)+(0.0362P)^2^+3.8735P] where P=(Fo^2^+2Fc^2^)/3'
_refine_ls_weighting_scheme calc
_refine_ls_wR_factor_gt 0.0541
_refine_ls_wR_factor_ref 0.0543
_reflns_Friedel_coverage 0.000
_reflns_number_gt 1853
_reflns_number_total 1880
_reflns_threshold_expression 'I > 2\s(I)'
_cod_data_source_file am0c20036_si_002.cif
_cod_data_source_block TmTPC-2beforeXray
_cod_depositor_comments
;
The following automatic conversions were performed:

data item '_chemical_melting_point' value 'N/a' was changed to '?' --
the value is undefined or not given.

Automatic conversion script
Id: cif_fix_values 7556 2019-12-06 15:28:31Z antanas 
;
_cod_original_sg_symbol_H-M 'C 2/c'
_cod_database_code 4518452
_shelx_space_group_comment
;
The symmetry employed for this shelxl refinement is uniquely defined
by the following loop, which should always be used as a source of
symmetry information in preference to the above space-group names.
They are only intended as comments.
;
_shelxl_version_number 2014-3

loop_
_space_group_symop_operation_xyz
'x, y, z'
'-x, y, -z+1/2'
'x+1/2, y+1/2, z'
'-x+1/2, y+1/2, -z+1/2'
'-x, -y, -z'
'x, -y, z-1/2'
'-x+1/2, -y+1/2, -z'
'x+1/2, -y+1/2, z-1/2'

loop_
_atom_site_label
_atom_site_type_symbol
_atom_site_fract_x
_atom_site_fract_y
_atom_site_fract_z
_atom_site_U_iso_or_equiv
_atom_site_adp_type
_atom_site_occupancy
_atom_site_site_symmetry_order
_atom_site_calc_flag
_atom_site_refinement_flags_posn
_atom_site_refinement_flags_adp
_atom_site_refinement_flags_occupancy
_atom_site_disorder_assembly
_atom_site_disorder_group
Tm1 Tm 0.5000 -0.16000(2) 0.7500 0.01908(8) Uani 1 2 d S T P . .
N1 N 0.5000 0.5773(4) 0.7500 0.0175(6) Uani 1 2 d S T P . .
N2 N 0.58985(17) 0.7344(3) 0.6778(3) 0.0232(5) Uani 1 1 d . . . . .
O1 O 0.48383(18) 0.0608(2) 0.8268(3) 0.0324(5) Uani 1 1 d . . . . .
O2 O 0.39708(19) -0.2272(3) 0.5143(3) 0.0462(7) Uani 1 1 d . . . . .
O3 O 0.3381(2) -0.0794(3) 0.5827(3) 0.0492(7) Uani 1 1 d . . . . .
C1 C 0.54529(18) 0.5051(3) 0.7091(3) 0.0196(5) Uani 1 1 d . . . . .
C2 C 0.5000 0.1249(5) 0.7500 0.0275(9) Uani 1 2 d S T P . .
C3 C 0.5000 0.2847(4) 0.7500 0.0215(8) Uani 1 2 d S T P . .
C4 C 0.59579(19) 0.5929(3) 0.6692(3) 0.0201(5) Uani 1 1 d . . . . .
C5 C 0.5447(2) 0.3579(3) 0.7036(3) 0.0225(6) Uani 1 1 d . . . . .
C6 C 0.3350(3) -0.1561(3) 0.4948(4) 0.0334(8) Uani 1 1 d . . . . .
C7 C 0.6341(3) 0.8196(3) 0.6430(4) 0.0309(7) Uani 1 1 d . . . . .
C8 C 0.6474(2) 0.5334(3) 0.6285(3) 0.0278(6) Uani 1 1 d . . . . .
C9 C 0.6950(3) 0.6213(4) 0.5962(4) 0.0338(7) Uani 1 1 d . . . . .
C10 C 0.6873(2) 0.7673(4) 0.6021(4) 0.0340(7) Uani 1 1 d . . . . .

loop_
_atom_site_aniso_label
_atom_site_aniso_U_11
_atom_site_aniso_U_22
_atom_site_aniso_U_33
_atom_site_aniso_U_23
_atom_site_aniso_U_13
_atom_site_aniso_U_12
Tm1 0.02763(11) 0.00768(10) 0.02819(11) 0.000 0.01971(9) 0.000
N1 0.0224(15) 0.0107(15) 0.0230(15) 0.000 0.0151(13) 0.000
N2 0.0287(12) 0.0142(12) 0.0348(13) 0.0001(10) 0.0231(11) -0.0001(9)
O1 0.0568(15) 0.0116(10) 0.0463(13) -0.0012(9) 0.0398(12) -0.0004(9)
O2 0.0440(15) 0.0401(16) 0.0412(14) -0.0078(12) 0.0169(12) 0.0047(12)
O3 0.0467(15) 0.0506(17) 0.0525(16) 0.0010(13) 0.0299(13) 0.0126(13)
C1 0.0230(12) 0.0126(13) 0.0233(12) -0.0005(10) 0.0133(10) -0.0004(10)
C2 0.035(2) 0.0160(19) 0.034(2) 0.000 0.0213(19) 0.000
C3 0.0286(19) 0.0108(19) 0.0253(18) 0.000 0.0157(16) 0.000
C4 0.0229(13) 0.0146(13) 0.0231(12) 0.0010(10) 0.0134(11) -0.0002(10)
C5 0.0281(14) 0.0130(13) 0.0292(14) -0.0005(10) 0.0183(13) 0.0005(10)
C6 0.0370(19) 0.0284(19) 0.0320(17) 0.0014(12) 0.0183(15) 0.0014(12)
C7 0.0410(18) 0.0156(14) 0.050(2) 0.0030(13) 0.0343(17) -0.0032(13)
C8 0.0355(16) 0.0199(14) 0.0363(15) -0.0002(12) 0.0254(14) 0.0049(12)
C9 0.0397(18) 0.0315(17) 0.0442(18) 0.0025(15) 0.0323(16) 0.0044(15)
C10 0.0422(18) 0.0265(17) 0.0479(19) 0.0034(14) 0.0345(16) -0.0004(14)

loop_
_atom_type_symbol
_atom_type_description
_atom_type_scat_dispersion_real
_atom_type_scat_dispersion_imag
_atom_type_scat_source
C C 0.0033 0.0016 'International Tables Vol C Tables 4.2.6.8 and 6.1.1.4'
N N 0.0061 0.0033 'International Tables Vol C Tables 4.2.6.8 and 6.1.1.4'
O O 0.0106 0.0060 'International Tables Vol C Tables 4.2.6.8 and 6.1.1.4'
Tm Tm -0.3139 5.2483 'International Tables Vol C Tables 4.2.6.8 and 6.1.1.4'

loop_
_geom_angle_atom_site_label_1
_geom_angle_atom_site_label_2
_geom_angle_atom_site_label_3
_geom_angle
_geom_angle_site_symmetry_1
_geom_angle_site_symmetry_3
_geom_angle_publ_flag
O1 Tm1 O1 55.89(11) 2_656 . ?
O1 Tm1 O2 87.99(10) 2_656 . ?
O1 Tm1 O2 120.31(9) . . ?
O1 Tm1 O2 120.30(9) 2_656 2_656 ?
O1 Tm1 O2 87.98(10) . 2_656 ?
O2 Tm1 O2 149.18(14) . 2_656 ?
O1 Tm1 N2 138.81(8) 2_656 2_646 ?
O1 Tm1 N2 88.38(8) . 2_646 ?
O2 Tm1 N2 94.81(10) . 2_646 ?
O2 Tm1 N2 72.44(9) 2_656 2_646 ?
O1 Tm1 N2 88.38(8) 2_656 1_545 ?
O1 Tm1 N2 138.81(8) . 1_545 ?
O2 Tm1 N2 72.44(9) . 1_545 ?
O2 Tm1 N2 94.81(10) 2_656 1_545 ?
N2 Tm1 N2 131.60(12) 2_646 1_545 ?
O1 Tm1 N1 152.06(5) 2_656 1_545 ?
O1 Tm1 N1 152.05(5) . 1_545 ?
O2 Tm1 N1 74.59(7) . 1_545 ?
O2 Tm1 N1 74.59(7) 2_656 1_545 ?
N2 Tm1 N1 65.80(6) 2_646 1_545 ?
N2 Tm1 N1 65.80(6) 1_545 1_545 ?
O1 Tm1 O3 76.67(10) 2_656 . ?
O1 Tm1 O3 72.26(10) . . ?
O2 Tm1 O3 52.54(10) . . ?
O2 Tm1 O3 140.28(10) 2_656 . ?
N2 Tm1 O3 72.88(10) 2_646 . ?
N2 Tm1 O3 122.87(9) 1_545 . ?
N1 Tm1 O3 107.63(8) 1_545 . ?
O1 Tm1 O3 72.26(10) 2_656 2_656 ?
O1 Tm1 O3 76.68(10) . 2_656 ?
O2 Tm1 O3 140.28(10) . 2_656 ?
O2 Tm1 O3 52.54(10) 2_656 2_656 ?
N2 Tm1 O3 122.87(9) 2_646 2_656 ?
N2 Tm1 O3 72.88(10) 1_545 2_656 ?
N1 Tm1 O3 107.63(8) 1_545 2_656 ?
O3 Tm1 O3 144.74(15) . 2_656 ?
O1 Tm1 C2 27.94(5) 2_656 . ?
O1 Tm1 C2 27.95(5) . . ?
O2 Tm1 C2 105.41(7) . . ?
O2 Tm1 C2 105.41(7) 2_656 . ?
N2 Tm1 C2 114.20(6) 2_646 . ?
N2 Tm1 C2 114.20(6) 1_545 . ?
N1 Tm1 C2 180.0 1_545 . ?
O3 Tm1 C2 72.37(8) . . ?
O3 Tm1 C2 72.37(8) 2_656 . ?
O1 Tm1 C6 81.72(9) 2_656 . ?
O1 Tm1 C6 96.93(9) . . ?
O2 Tm1 C6 25.74(10) . . ?
O2 Tm1 C6 155.20(11) 2_656 . ?
N2 Tm1 C6 83.38(10) 2_646 . ?
N2 Tm1 C6 97.25(10) 1_545 . ?
N1 Tm1 C6 90.76(6) 1_545 . ?
O3 Tm1 C6 26.80(10) . . ?
O3 Tm1 C6 152.20(10) 2_656 . ?
C2 Tm1 C6 89.24(6) . . ?
O1 Tm1 C6 96.93(10) 2_656 2_656 ?
O1 Tm1 C6 81.72(10) . 2_656 ?
O2 Tm1 C6 155.20(11) . 2_656 ?
O2 Tm1 C6 25.74(10) 2_656 2_656 ?
N2 Tm1 C6 97.25(10) 2_646 2_656 ?
N2 Tm1 C6 83.38(10) 1_545 2_656 ?
N1 Tm1 C6 90.76(6) 1_545 2_656 ?
O3 Tm1 C6 152.20(10) . 2_656 ?
O3 Tm1 C6 26.80(10) 2_656 2_656 ?
C2 Tm1 C6 89.24(6) . 2_656 ?
C6 Tm1 C6 178.49(13) . 2_656 ?
C1 N1 C1 119.2(3) . 2_656 ?
C1 N1 Tm1 120.41(17) . 1_565 ?
C1 N1 Tm1 120.41(17) 2_656 1_565 ?
C4 N2 C7 118.7(3) . . ?
C4 N2 Tm1 122.01(18) . 1_565 ?
C7 N2 Tm1 119.3(2) . 1_565 ?
C2 O1 Tm1 90.7(2) . . ?
C6 O2 Tm1 94.7(2) . . ?
C6 O3 Tm1 87.8(2) . . ?
N1 C1 C5 122.2(3) . . ?
N1 C1 C4 115.8(2) . . ?
C5 C1 C4 122.0(3) . . ?
O1 C2 O1 122.6(4) 2_656 . ?
O1 C2 C3 118.7(2) 2_656 . ?
O1 C2 C3 118.7(2) . . ?
O1 C2 Tm1 61.3(2) 2_656 . ?
O1 C2 Tm1 61.3(2) . . ?
C3 C2 Tm1 180.0 . . ?
C5 C3 C5 120.4(4) . 2_656 ?
C5 C3 C2 119.79(19) . . ?
C5 C3 C2 119.79(19) 2_656 . ?
N2 C4 C8 121.7(3) . . ?
N2 C4 C1 115.9(2) . . ?
C8 C4 C1 122.3(3) . . ?
C3 C5 C1 117.9(3) . . ?
O2 C6 O3 125.0(4) . . ?
O2 C6 Tm1 59.6(2) . . ?
O3 C6 Tm1 65.4(2) . . ?
N2 C7 C10 122.6(3) . . ?
C4 C8 C9 119.5(3) . . ?
C10 C9 C8 118.9(3) . . ?
C7 C10 C9 118.6(3) . . ?

loop_
_geom_bond_atom_site_label_1
_geom_bond_atom_site_label_2
_geom_bond_distance
_geom_bond_site_symmetry_2
_geom_bond_publ_flag
Tm1 O1 2.358(2) 2_656 ?
Tm1 O1 2.358(2) . ?
Tm1 O2 2.385(3) . ?
Tm1 O2 2.385(3) 2_656 ?
Tm1 N2 2.431(2) 2_646 ?
Tm1 N2 2.431(2) 1_545 ?
Tm1 N1 2.478(3) 1_545 ?
Tm1 O3 2.509(3) . ?
Tm1 O3 2.509(3) 2_656 ?
Tm1 C2 2.687(5) . ?
Tm1 C6 2.757(4) . ?
Tm1 C6 2.757(4) 2_656 ?
N1 C1 1.346(3) . ?
N1 C1 1.346(3) 2_656 ?
N1 Tm1 2.478(3) 1_565 ?
N2 C4 1.347(4) . ?
N2 C7 1.351(4) . ?
N2 Tm1 2.431(2) 1_565 ?
O1 C2 1.260(3) . ?
O2 C6 1.201(5) . ?
O3 C6 1.244(5) . ?
C1 C5 1.390(4) . ?
C1 C4 1.491(4) . ?
C2 O1 1.259(3) 2_656 ?
C2 C3 1.508(6) . ?
C3 C5 1.390(4) . ?
C3 C5 1.390(4) 2_656 ?
C4 C8 1.385(4) . ?
C7 C10 1.385(5) . ?
C8 C9 1.392(5) . ?
C9 C10 1.390(5) . ?
